data_7248552
loop_
_publ_author_name
'Zhang, Xiaokai'
'Li, Zhonghua'
'Han, Rui'
'Lin, Jiawei'
'Li, Maolin'
'Zhou, Jianmin'
'Wu, Songgu'
'Gong, Junbo'

_publ_section_title
;
 Modulation of luminescence properties of cocrystals composed of amino
 substituted dimethyl phthalates and 1,2,4,5-tetracyanobenzene by crystal
 engineering
;
_journal_issue 22
_journal_name_full CrystEngComm
_journal_page_first 2976
_journal_page_last 2988
_journal_paper_doi 10.1039/D4CE00218K
_journal_volume 26
_journal_year 2024
_chemical_formula_moiety 'C10 H11 N O4'
_chemical_formula_sum 'C10 H11 N O4'
_chemical_formula_weight 209.20
_space_group_crystal_system monoclinic
_space_group_IT_number 14
_space_group_name_Hall '-P 2ybc'
_space_group_name_H-M_alt 'P 1 21/c 1'
_atom_sites_solution_hydrogens mixed
_atom_sites_solution_primary dual
_audit_creation_date 2021-11-13
_audit_creation_method
;
Olex2 1.2
(compiled 2018.05.29 svn.r3508 for OlexSys, GUI svn.r5506)
;
_audit_update_record
;
2024-02-22 deposited with the CCDC.	2024-04-29 downloaded from the CCDC.
;
_cell_angle_alpha 90
_cell_angle_beta 108.473(5)
_cell_angle_gamma 90
_cell_formula_units_Z 4
_cell_length_a 10.0548(5)
_cell_length_b 7.1932(4)
_cell_length_c 14.2783(8)
_cell_measurement_reflns_used 5504
_cell_measurement_temperature 113.15
_cell_measurement_theta_max 32.4410
_cell_measurement_theta_min 2.1400
_cell_volume 979.48(10)
_computing_cell_refinement 'CrysAlisPro 1.171.39.46 (Rigaku OD, 2018)'
_computing_data_collection 'CrysAlisPro 1.171.39.46 (Rigaku OD, 2018)'
_computing_data_reduction 'CrysAlisPro 1.171.39.46 (Rigaku OD, 2018)'
_computing_molecular_graphics 'Olex2 (Dolomanov et al., 2009)'
_computing_publication_material 'Olex2 (Dolomanov et al., 2009)'
_computing_structure_refinement 'ShelXL (Sheldrick, 2015)'
_computing_structure_solution 'ShelXT (Sheldrick, 2015)'
_diffrn_ambient_temperature 113.15
_diffrn_detector 'CCD plate'
_diffrn_measured_fraction_theta_full 0.999
_diffrn_measured_fraction_theta_max 0.927
_diffrn_measurement_details
;
List of Runs (angles in degrees, time in seconds):

  # Type    Start    End  Width  t~exp~   \w     \q     \k     \f   Frames
#--------------------------------------------------------------------------
  1  \w   -115.00  65.00   1.00    1.00    --  -25.00  45.00   0.00  180
  2  \w   -115.00  35.00   1.00    1.00    --  -25.00  45.00  90.00  150
  3  \w   -115.00   5.00   1.00    1.00    --  -25.00  45.00 180.00  120
;
_diffrn_measurement_device 'abstract diffractometer'
_diffrn_measurement_device_type 'Rigaku Saturn 70 CCD'
_diffrn_measurement_method '\w scans'
_diffrn_orient_matrix_type 'CrysAlisPro convention (1999,Acta A55,543-557)'
_diffrn_orient_matrix_UB_11 0.0727311000
_diffrn_orient_matrix_UB_12 0.0174976000
_diffrn_orient_matrix_UB_13 0.0220405000
_diffrn_orient_matrix_UB_21 -0.0056975000
_diffrn_orient_matrix_UB_22 -0.0218235000
_diffrn_orient_matrix_UB_23 0.0469873000
_diffrn_orient_matrix_UB_31 0.0146584000
_diffrn_orient_matrix_UB_32 -0.0945619000
_diffrn_orient_matrix_UB_33 -0.0068506000
_diffrn_radiation_monochromator confocal
_diffrn_radiation_probe x-ray
_diffrn_radiation_type MoK\a
_diffrn_radiation_wavelength 0.71073
_diffrn_reflns_av_R_equivalents 0.0452
_diffrn_reflns_av_unetI/netI 0.0429
_diffrn_reflns_Laue_measured_fraction_full 0.999
_diffrn_reflns_Laue_measured_fraction_max 0.927
_diffrn_reflns_limit_h_max 14
_diffrn_reflns_limit_h_min -15
_diffrn_reflns_limit_k_max 9
_diffrn_reflns_limit_k_min -10
_diffrn_reflns_limit_l_max 21
_diffrn_reflns_limit_l_min -20
_diffrn_reflns_number 11837
_diffrn_reflns_point_group_measured_fraction_full 0.999
_diffrn_reflns_point_group_measured_fraction_max 0.927
_diffrn_reflns_theta_full 25.242
_diffrn_reflns_theta_max 32.865
_diffrn_reflns_theta_min 3.008
_diffrn_source 'rotating anode'
_diffrn_source_type 'Enhance (Mo) X-ray Source'
_exptl_absorpt_coefficient_mu 0.111
_exptl_absorpt_correction_T_max 1.00000
_exptl_absorpt_correction_T_min 0.74620
_exptl_absorpt_correction_type multi-scan
_exptl_absorpt_process_details 'CrysAlisPro 1.171.39.46 (Rigaku Oxford Diffraction, 2018)'
_exptl_crystal_density_diffrn 1.419
_exptl_crystal_description block
_exptl_crystal_F_000 440
_exptl_crystal_size_max 0.24
_exptl_crystal_size_mid 0.22
_exptl_crystal_size_min 0.18
_refine_diff_density_max 0.678
_refine_diff_density_min -0.615
_refine_diff_density_rms 0.061
_refine_ls_extinction_coef 0.014(4)
_refine_ls_extinction_expression Fc^*^=kFc[1+0.001xFc^2^\l^3^/sin(2\q)]^-1/4^
_refine_ls_extinction_method 'SHELXL-2018/3 (Sheldrick 2018)'
_refine_ls_goodness_of_fit_ref 1.041
_refine_ls_hydrogen_treatment constr
_refine_ls_matrix_type full
_refine_ls_number_parameters 140
_refine_ls_number_reflns 3377
_refine_ls_number_restraints 0
_refine_ls_restrained_S_all 1.041
_refine_ls_R_factor_all 0.0755
_refine_ls_R_factor_gt 0.0558
_refine_ls_shift/su_max 0.001
_refine_ls_shift/su_mean 0.000
_refine_ls_structure_factor_coef Fsqd
_refine_ls_weighting_details 'w=1/[\s^2^(Fo^2^)+(0.0768P)^2^+0.3505P] where P=(Fo^2^+2Fc^2^)/3'
_refine_ls_weighting_scheme calc
_refine_ls_wR_factor_gt 0.1475
_refine_ls_wR_factor_ref 0.1628
_reflns_Friedel_coverage 0.000
_reflns_number_gt 2551
_reflns_number_total 3377
_reflns_threshold_expression 'I > 2\s(I)'
_cod_data_source_file d4ce00218k2.cif
_cod_data_source_block r20211106b
_cod_depositor_comments 'Adding full bibliography for 7248551--7248555.cif.'
_cod_database_code 7248552
_shelx_shelxl_version_number 2018/3
_chemical_oxdiff_formula 'C11 H10 N O'
_shelx_space_group_comment
;
The symmetry employed for this shelxl refinement is uniquely defined
by the following loop, which should always be used as a source of
symmetry information in preference to the above space-group names.
They are only intended as comments.
;
_shelx_estimated_absorpt_t_max 0.980
_shelx_estimated_absorpt_t_min 0.974
_reflns_odcompleteness_completeness 99.91
_reflns_odcompleteness_iscentric 1
_reflns_odcompleteness_theta 26.32
_olex2_refinement_description
;
1. Fixed Uiso
 At 1.2 times of:
  All C(H) groups, All N(H,H) groups
 At 1.5 times of:
  All C(H,H,H) groups
2.a Rotating group:
 N1(H1A,H1B)
2.b Aromatic/amide H refined with riding coordinates:
 C4(H4), C5(H5), C8(H8)
2.c Idealised Me refined as rotating group:
 C1(H1C,H1D,H1E), C10(H10A,H10B,H10C)
;
_olex2_submission_special_instructions 'No special instructions were received'
_oxdiff_exptl_absorpt_empirical_details
;
Empirical correction (ABSPACK) includes:
- Absorption correction using spherical harmonics
- Frame scaling
- Detector area scaling
;
_oxdiff_exptl_absorpt_empirical_full_max 1.240
_oxdiff_exptl_absorpt_empirical_full_min 0.716

loop_
_space_group_symop_operation_xyz
'x, y, z'
'-x, y+1/2, -z+1/2'
'-x, -y, -z'
'x, -y-1/2, z-1/2'

loop_
_atom_site_label
_atom_site_type_symbol
_atom_site_fract_x
_atom_site_fract_y
_atom_site_fract_z
_atom_site_U_iso_or_equiv
_atom_site_adp_type
_atom_site_occupancy
_atom_site_site_symmetry_order
_atom_site_calc_flag
_atom_site_refinement_flags_posn
_atom_site_refinement_flags_adp
_atom_site_refinement_flags_occupancy
_atom_site_disorder_assembly
_atom_site_disorder_group
O1 O 0.71215(10) 0.17780(16) 0.50164(7) 0.0256(2) Uani 1 1 d . . . . .
O2 O 0.78803(11) 0.06581(17) 0.65613(8) 0.0302(3) Uani 1 1 d . . . . .
O3 O 0.24840(10) 0.39813(16) 0.35699(7) 0.0247(2) Uani 1 1 d . . . . .
O4 O 0.09396(11) 0.43026(19) 0.43938(8) 0.0336(3) Uani 1 1 d . . . . .
N1 N 0.19740(13) 0.42223(19) 0.63922(9) 0.0270(3) Uani 1 1 d . . . . .
H1A H 0.125921 0.402725 0.587828 0.032 Uiso 1 1 d GR . . . .
H1B H 0.184872 0.367216 0.689323 0.032 Uiso 1 1 d GR . . . .
C1 C 0.84310(16) 0.1185(2) 0.48957(13) 0.0299(3) Uani 1 1 d . . . . .
H1C H 0.846672 0.158384 0.424788 0.045 Uiso 1 1 calc GR . . . .
H1D H 0.849975 -0.017299 0.494257 0.045 Uiso 1 1 calc GR . . . .
H1E H 0.921431 0.174176 0.541498 0.045 Uiso 1 1 calc GR . . . .
C2 C 0.69781(13) 0.1437(2) 0.59036(10) 0.0211(3) Uani 1 1 d . . . . .
C3 C 0.56445(13) 0.2150(2) 0.59897(10) 0.0197(3) Uani 1 1 d . . . . .
C4 C 0.54938(14) 0.2289(2) 0.69316(10) 0.0233(3) Uani 1 1 d . . . . .
H4 H 0.623962 0.190693 0.749482 0.028 Uiso 1 1 calc R . . . .
C5 C 0.42839(14) 0.2970(2) 0.70475(10) 0.0234(3) Uani 1 1 d . . . . .
H5 H 0.421100 0.306454 0.769311 0.028 Uiso 1 1 calc R . . . .
C6 C 0.31392(13) 0.3535(2) 0.62294(10) 0.0200(3) Uani 1 1 d . . . . .
C7 C 0.32854(13) 0.33787(19) 0.52746(9) 0.0184(3) Uani 1 1 d . . . . .
C8 C 0.45419(13) 0.27172(19) 0.51758(10) 0.0190(3) Uani 1 1 d . . . . .
H8 H 0.464382 0.265420 0.453749 0.023 Uiso 1 1 calc R . . . .
C9 C 0.21216(13) 0.3925(2) 0.43957(10) 0.0209(3) Uani 1 1 d . . . . .
C10 C 0.13811(17) 0.4534(3) 0.26907(11) 0.0316(4) Uani 1 1 d . . . . .
H10A H 0.172781 0.448495 0.212246 0.047 Uiso 1 1 calc GR . . . .
H10B H 0.108397 0.580511 0.277188 0.047 Uiso 1 1 calc GR . . . .
H10C H 0.058221 0.368795 0.258066 0.047 Uiso 1 1 calc GR . . . .

loop_
_atom_site_aniso_label
_atom_site_aniso_U_11
_atom_site_aniso_U_22
_atom_site_aniso_U_33
_atom_site_aniso_U_23
_atom_site_aniso_U_13
_atom_site_aniso_U_12
O1 0.0201(5) 0.0330(6) 0.0264(5) 0.0030(4) 0.0111(4) 0.0047(4)
O2 0.0202(5) 0.0415(7) 0.0279(5) 0.0058(5) 0.0060(4) 0.0082(4)
O3 0.0208(4) 0.0320(6) 0.0198(5) 0.0023(4) 0.0046(4) 0.0036(4)
O4 0.0181(5) 0.0529(8) 0.0284(6) -0.0026(5) 0.0055(4) 0.0090(5)
N1 0.0213(5) 0.0373(8) 0.0245(6) 0.0012(5) 0.0104(4) 0.0042(5)
C1 0.0244(6) 0.0329(8) 0.0377(8) -0.0008(6) 0.0172(6) 0.0030(6)
C2 0.0173(5) 0.0230(7) 0.0228(6) -0.0013(5) 0.0060(4) -0.0013(5)
C3 0.0159(5) 0.0213(7) 0.0219(6) 0.0000(5) 0.0060(4) -0.0002(5)
C4 0.0205(6) 0.0266(7) 0.0213(6) 0.0015(5) 0.0046(5) 0.0018(5)
C5 0.0243(6) 0.0278(8) 0.0195(6) 0.0013(5) 0.0089(5) 0.0020(5)
C6 0.0185(5) 0.0194(7) 0.0236(6) -0.0001(5) 0.0086(5) -0.0001(5)
C7 0.0153(5) 0.0201(6) 0.0197(6) -0.0005(5) 0.0054(4) -0.0006(4)
C8 0.0172(5) 0.0206(6) 0.0198(6) -0.0010(5) 0.0069(4) -0.0009(4)
C9 0.0185(5) 0.0208(7) 0.0230(6) -0.0018(5) 0.0059(5) 0.0006(5)
C10 0.0306(7) 0.0375(9) 0.0210(7) 0.0005(6) 0.0001(5) 0.0082(6)

loop_
_atom_type_symbol
_atom_type_description
_atom_type_scat_dispersion_real
_atom_type_scat_dispersion_imag
_atom_type_scat_source
C C 0.0033 0.0016 'International Tables Vol C Tables 4.2.6.8 and 6.1.1.4'
H H 0.0000 0.0000 'International Tables Vol C Tables 4.2.6.8 and 6.1.1.4'
N N 0.0061 0.0033 'International Tables Vol C Tables 4.2.6.8 and 6.1.1.4'
O O 0.0106 0.0060 'International Tables Vol C Tables 4.2.6.8 and 6.1.1.4'

loop_
_geom_angle_atom_site_label_1
_geom_angle_atom_site_label_2
_geom_angle_atom_site_label_3
_geom_angle
_geom_angle_site_symmetry_1
_geom_angle_site_symmetry_3
_geom_angle_publ_flag
C2 O1 C1 115.65(11) . . ?
C9 O3 C10 115.17(11) . . ?
H1A N1 H1B 109.3 . . ?
C6 N1 H1A 109.1 . . ?
C6 N1 H1B 109.6 . . ?
O1 C1 H1C 109.5 . . ?
O1 C1 H1D 109.5 . . ?
O1 C1 H1E 109.5 . . ?
H1C C1 H1D 109.5 . . ?
H1C C1 H1E 109.5 . . ?
H1D C1 H1E 109.5 . . ?
O1 C2 C3 112.77(11) . . ?
O2 C2 O1 122.42(12) . . ?
O2 C2 C3 124.79(13) . . ?
C4 C3 C2 118.76(12) . . ?
C8 C3 C2 122.51(12) . . ?
C8 C3 C4 118.73(12) . . ?
C3 C4 H4 119.6 . . ?
C5 C4 C3 120.74(13) . . ?
C5 C4 H4 119.6 . . ?
C4 C5 H5 119.2 . . ?
C4 C5 C6 121.63(12) . . ?
C6 C5 H5 119.2 . . ?
N1 C6 C5 118.92(12) . . ?
N1 C6 C7 123.38(12) . . ?
C5 C6 C7 117.70(12) . . ?
C6 C7 C9 120.04(11) . . ?
C8 C7 C6 119.67(12) . . ?
C8 C7 C9 120.28(12) . . ?
C3 C8 C7 121.51(12) . . ?
C3 C8 H8 119.2 . . ?
C7 C8 H8 119.2 . . ?
O3 C9 C7 113.18(11) . . ?
O4 C9 O3 121.89(13) . . ?
O4 C9 C7 124.93(13) . . ?
O3 C10 H10A 109.5 . . ?
O3 C10 H10B 109.5 . . ?
O3 C10 H10C 109.5 . . ?
H10A C10 H10B 109.5 . . ?
H10A C10 H10C 109.5 . . ?
H10B C10 H10C 109.5 . . ?

loop_
_geom_bond_atom_site_label_1
_geom_bond_atom_site_label_2
_geom_bond_distance
_geom_bond_site_symmetry_2
_geom_bond_publ_flag
O1 C1 1.4454(17) . ?
O1 C2 1.3421(17) . ?
O2 C2 1.2161(17) . ?
O3 C9 1.3406(17) . ?
O3 C10 1.4428(17) . ?
O4 C9 1.2183(16) . ?
N1 H1A 0.8605 . ?
N1 H1B 0.8610 . ?
N1 C6 1.3578(17) . ?
C1 H1C 0.9800 . ?
C1 H1D 0.9800 . ?
C1 H1E 0.9800 . ?
C2 C3 1.4768(18) . ?
C3 C4 1.4038(19) . ?
C3 C8 1.3891(18) . ?
C4 H4 0.9500 . ?
C4 C5 1.3692(19) . ?
C5 H5 0.9500 . ?
C5 C6 1.4151(19) . ?
C6 C7 1.4212(18) . ?
C7 C8 1.3984(17) . ?
C7 C9 1.4725(18) . ?
C8 H8 0.9500 . ?
C10 H10A 0.9800 . ?
C10 H10B 0.9800 . ?
C10 H10C 0.9800 . ?

loop_
_geom_torsion_atom_site_label_1
_geom_torsion_atom_site_label_2
_geom_torsion_atom_site_label_3
_geom_torsion_atom_site_label_4
_geom_torsion
_geom_torsion_site_symmetry_1
_geom_torsion_site_symmetry_2
_geom_torsion_site_symmetry_3
_geom_torsion_site_symmetry_4
_geom_torsion_publ_flag
O1 C2 C3 C4 -165.17(13) . . . . ?
O1 C2 C3 C8 13.7(2) . . . . ?
O2 C2 C3 C4 13.2(2) . . . . ?
O2 C2 C3 C8 -167.85(15) . . . . ?
N1 C6 C7 C8 177.70(14) . . . . ?
N1 C6 C7 C9 -1.8(2) . . . . ?
C1 O1 C2 O2 -0.9(2) . . . . ?
C1 O1 C2 C3 177.52(12) . . . . ?
C2 C3 C4 C5 178.98(14) . . . . ?
C2 C3 C8 C7 179.66(13) . . . . ?
C3 C4 C5 C6 0.8(2) . . . . ?
C4 C3 C8 C7 -1.4(2) . . . . ?
C4 C5 C6 N1 -179.11(14) . . . . ?
C4 C5 C6 C7 -0.2(2) . . . . ?
C5 C6 C7 C8 -1.2(2) . . . . ?
C5 C6 C7 C9 179.26(13) . . . . ?
C6 C7 C8 C3 2.0(2) . . . . ?
C6 C7 C9 O3 170.08(13) . . . . ?
C6 C7 C9 O4 -9.7(2) . . . . ?
C8 C3 C4 C5 0.0(2) . . . . ?
C8 C7 C9 O3 -9.45(19) . . . . ?
C8 C7 C9 O4 170.77(15) . . . . ?
C9 C7 C8 C3 -178.44(13) . . . . ?
C10 O3 C9 O4 0.6(2) . . . . ?
C10 O3 C9 C7 -179.23(13) . . . . ?
